data_7710738
loop_
_publ_author_name
'Zhang, Jiayu'
'Huang, Wenshuang'
'Han, Kailing'
'Song, Guoyong'
'Hu, Shaowei'

_publ_section_title
;
 Scandium, Titanium and Vanadium Complexes Supported by PCP-type Pincer
 Ligands: Synthesis, Structure, and Styrene Polymerization Activity
;
_journal_name_full 'Dalton Transactions'
_journal_paper_doi 10.1039/D2DT01389D
_journal_year 2022
_chemical_formula_sum 'C30 H61 O2 P2 Sc Si2'
_chemical_formula_weight 616.86
_space_group_crystal_system orthorhombic
_space_group_IT_number 29
_space_group_name_Hall 'P 2c -2ac'
_space_group_name_H-M_alt 'P c a 21'
_atom_sites_solution_hydrogens geom
_audit_creation_method SHELXL-2018/3
_audit_update_record
;
2022-04-25 deposited with the CCDC.	2022-07-14 downloaded from the CCDC.
;
_cell_angle_alpha 90
_cell_angle_beta 90
_cell_angle_gamma 90
_cell_formula_units_Z 4
_cell_length_a 16.3488(9)
_cell_length_b 13.2688(8)
_cell_length_c 16.9093(10)
_cell_measurement_reflns_used 5959
_cell_measurement_temperature 293(2)
_cell_measurement_theta_max 28.9270
_cell_measurement_theta_min 3.9240
_cell_volume 3668.1(4)
_computing_structure_refinement 'SHELXL-2018/3 (Sheldrick, 2018)'
_computing_structure_solution 'SHELXT 2014/5 (Sheldrick, 2014)'
_diffrn_ambient_temperature 293(2)
_diffrn_measured_fraction_theta_full 0.997
_diffrn_measured_fraction_theta_max 0.846
_diffrn_measurement_device_type Rigku
_diffrn_radiation_type MoK\a
_diffrn_radiation_wavelength 0.71073
_diffrn_reflns_av_R_equivalents 0.0305
_diffrn_reflns_av_unetI/netI 0.0477
_diffrn_reflns_Laue_measured_fraction_full 0.997
_diffrn_reflns_Laue_measured_fraction_max 0.846
_diffrn_reflns_limit_h_max 22
_diffrn_reflns_limit_h_min -15
_diffrn_reflns_limit_k_max 15
_diffrn_reflns_limit_k_min -18
_diffrn_reflns_limit_l_max 23
_diffrn_reflns_limit_l_min -19
_diffrn_reflns_number 15172
_diffrn_reflns_point_group_measured_fraction_full 0.886
_diffrn_reflns_point_group_measured_fraction_max 0.710
_diffrn_reflns_theta_full 25.242
_diffrn_reflns_theta_max 29.876
_diffrn_reflns_theta_min 3.165
_exptl_absorpt_coefficient_mu 0.376
_exptl_crystal_colour colorless
_exptl_crystal_density_diffrn 1.117
_exptl_crystal_description block
_exptl_crystal_F_000 1344
_refine_diff_density_max 0.409
_refine_diff_density_min -0.339
_refine_diff_density_rms 0.059
_refine_ls_abs_structure_details
;
 Refined as an inversion twin.
;
_refine_ls_abs_structure_Flack 0.28(4)
_refine_ls_extinction_method none
_refine_ls_goodness_of_fit_ref 1.023
_refine_ls_hydrogen_treatment constr
_refine_ls_matrix_type full
_refine_ls_number_parameters 353
_refine_ls_number_reflns 7508
_refine_ls_number_restraints 1
_refine_ls_restrained_S_all 1.023
_refine_ls_R_factor_all 0.0538
_refine_ls_R_factor_gt 0.0430
_refine_ls_shift/su_max 0.000
_refine_ls_shift/su_mean 0.000
_refine_ls_structure_factor_coef Fsqd
_refine_ls_weighting_details 'w=1/[\s^2^(Fo^2^)+(0.0472P)^2^+1.9836P] where P=(Fo^2^+2Fc^2^)/3'
_refine_ls_weighting_scheme calc
_refine_ls_wR_factor_gt 0.0946
_refine_ls_wR_factor_ref 0.1014
_reflns_Friedel_coverage 0.624
_reflns_Friedel_fraction_full 0.767
_reflns_Friedel_fraction_max 0.564
_reflns_number_gt 6627
_reflns_number_total 7508
_reflns_threshold_expression 'I > 2\s(I)'
_cod_data_source_file d2dt01389d2.cif
_cod_data_source_block shelx_CCDC4
_cod_database_code 7710738
_shelx_shelxl_version_number 2018/3
_shelx_space_group_comment
;
The symmetry employed for this shelxl refinement is uniquely defined
by the following loop, which should always be used as a source of
symmetry information in preference to the above space-group names.
They are only intended as comments.
;

loop_
_space_group_symop_operation_xyz
'x, y, z'
'-x, -y, z+1/2'
'x+1/2, -y, z'
'-x+1/2, y, z+1/2'

loop_
_atom_site_label
_atom_site_type_symbol
_atom_site_fract_x
_atom_site_fract_y
_atom_site_fract_z
_atom_site_U_iso_or_equiv
_atom_site_adp_type
_atom_site_occupancy
_atom_site_site_symmetry_order
_atom_site_calc_flag
_atom_site_refinement_flags_posn
_atom_site_refinement_flags_adp
_atom_site_refinement_flags_occupancy
_atom_site_disorder_assembly
_atom_site_disorder_group
Sc1 Sc 0.54181(4) 0.73576(4) 0.47351(4) 0.01534(14) Uani 1 1 d . . . . .
P1 P 0.67107(5) 0.86920(6) 0.46912(6) 0.01734(18) Uani 1 1 d . . . . .
P2 P 0.52730(5) 0.52817(7) 0.45417(6) 0.0197(2) Uani 1 1 d . . . . .
Si1 Si 0.42259(7) 0.77234(9) 0.65294(7) 0.0263(3) Uani 1 1 d . . . . .
Si2 Si 0.42560(7) 0.84664(10) 0.30323(7) 0.0314(3) Uani 1 1 d . . . . .
O1 O 0.71141(16) 0.8411(2) 0.38288(15) 0.0241(6) Uani 1 1 d . . . . .
O2 O 0.59496(17) 0.5039(2) 0.38542(17) 0.0270(6) Uani 1 1 d . . . . .
C6 C 0.6986(2) 0.7428(3) 0.3530(2) 0.0181(7) Uani 1 1 d . . . . .
C1 C 0.6436(2) 0.6773(3) 0.3895(2) 0.0167(7) Uani 1 1 d . . . . .
C2 C 0.6429(2) 0.5821(3) 0.3547(2) 0.0210(8) Uani 1 1 d . . . . .
C23 C 0.4429(2) 0.8163(3) 0.4094(2) 0.0248(8) Uani 1 1 d . . . . .
H26A H 0.393516 0.780871 0.424977 0.030 Uiso 1 1 calc R U . . .
H26B H 0.439961 0.881235 0.435587 0.030 Uiso 1 1 calc R U . . .
C7 C 0.7579(2) 0.8475(3) 0.5385(2) 0.0197(7) Uani 1 1 d . . . . .
C8 C 0.7595(2) 0.7335(3) 0.5550(2) 0.0229(8) Uani 1 1 d . . . . .
H8A H 0.802653 0.718517 0.591665 0.034 Uiso 1 1 calc R U . . .
H8B H 0.768795 0.697781 0.506466 0.034 Uiso 1 1 calc R U . . .
H8C H 0.708044 0.713059 0.577187 0.034 Uiso 1 1 calc R U . . .
C10 C 0.7428(2) 0.9020(3) 0.6169(2) 0.0244(8) Uani 1 1 d . . . . .
H10A H 0.688991 0.886224 0.635798 0.037 Uiso 1 1 calc R U . . .
H10B H 0.747449 0.973400 0.608943 0.037 Uiso 1 1 calc R U . . .
H10C H 0.782682 0.880522 0.655020 0.037 Uiso 1 1 calc R U . . .
C27 C 0.5196(2) 0.7392(3) 0.6047(2) 0.0223(8) Uani 1 1 d . . . . .
H30A H 0.533637 0.672575 0.623925 0.027 Uiso 1 1 calc R U . . .
H30B H 0.560164 0.784823 0.626313 0.027 Uiso 1 1 calc R U . . .
C11 C 0.6506(2) 1.0064(3) 0.4567(3) 0.0268(8) Uani 1 1 d . . . . .
C19 C 0.4322(2) 0.4811(3) 0.4061(3) 0.0287(9) Uani 1 1 d . . . . .
C9 C 0.8406(2) 0.8772(3) 0.5026(3) 0.0265(9) Uani 1 1 d . . . . .
H9A H 0.842135 0.948828 0.494434 0.040 Uiso 1 1 calc R U . . .
H9B H 0.847705 0.843480 0.452812 0.040 Uiso 1 1 calc R U . . .
H9C H 0.883836 0.858018 0.537929 0.040 Uiso 1 1 calc R U . . .
C5 C 0.7457(2) 0.7204(3) 0.2870(2) 0.0248(8) Uani 1 1 d . . . . .
H5 H 0.780599 0.768266 0.265236 0.030 Uiso 1 1 calc R U . . .
C3 C 0.6881(2) 0.5545(3) 0.2883(2) 0.0254(8) Uani 1 1 d . . . . .
H3 H 0.683848 0.489966 0.267207 0.030 Uiso 1 1 calc R U . . .
C4 C 0.7393(3) 0.6254(3) 0.2546(2) 0.0273(9) Uani 1 1 d . . . . .
H4 H 0.769606 0.608943 0.209845 0.033 Uiso 1 1 calc R U . . .
C17 C 0.6408(3) 0.4942(3) 0.5684(3) 0.0290(9) Uani 1 1 d . . . . .
H17A H 0.626273 0.558765 0.589841 0.043 Uiso 1 1 calc R U . . .
H17B H 0.680503 0.503061 0.527108 0.043 Uiso 1 1 calc R U . . .
H17C H 0.663634 0.452857 0.609432 0.043 Uiso 1 1 calc R U . . .
C13 C 0.7255(3) 1.0762(3) 0.4549(3) 0.0371(11) Uani 1 1 d . . . . .
H13A H 0.708083 1.144155 0.445230 0.056 Uiso 1 1 calc R U . . .
H13B H 0.761914 1.055094 0.413570 0.056 Uiso 1 1 calc R U . . .
H13C H 0.753327 1.072886 0.504847 0.056 Uiso 1 1 calc R U . . .
C30 C 0.4208(3) 0.7397(3) 0.7607(3) 0.0347(10) Uani 1 1 d . . . . .
H29A H 0.427356 0.668222 0.766927 0.052 Uiso 1 1 calc R U . . .
H29B H 0.369440 0.760086 0.783154 0.052 Uiso 1 1 calc R U . . .
H29C H 0.464569 0.773983 0.787253 0.052 Uiso 1 1 calc R U . . .
C15 C 0.5641(2) 0.4429(3) 0.5344(2) 0.0256(8) Uani 1 1 d . . . . .
C25 C 0.5153(3) 0.8134(4) 0.2385(3) 0.0365(10) Uani 1 1 d . . . . .
H23A H 0.561745 0.853246 0.253517 0.055 Uiso 1 1 calc R U . . .
H23B H 0.501774 0.826641 0.184253 0.055 Uiso 1 1 calc R U . . .
H23C H 0.528071 0.743189 0.244755 0.055 Uiso 1 1 calc R U . . .
C22 C 0.3586(2) 0.5236(3) 0.4512(3) 0.0365(10) Uani 1 1 d . . . . .
H22A H 0.308930 0.500975 0.426646 0.055 Uiso 1 1 calc R U . . .
H22B H 0.360535 0.595891 0.450278 0.055 Uiso 1 1 calc R U . . .
H22C H 0.360148 0.500543 0.505023 0.055 Uiso 1 1 calc R U . . .
C21 C 0.4335(3) 0.5258(4) 0.3228(3) 0.0380(11) Uani 1 1 d . . . . .
H21A H 0.475889 0.494131 0.292432 0.057 Uiso 1 1 calc R U . . .
H21B H 0.443790 0.596936 0.325962 0.057 Uiso 1 1 calc R U . . .
H21C H 0.381596 0.514493 0.297782 0.057 Uiso 1 1 calc R U . . .
C16 C 0.5900(3) 0.3379(3) 0.5051(3) 0.0417(12) Uani 1 1 d . . . . .
H16A H 0.619997 0.303971 0.545962 0.063 Uiso 1 1 calc R U . . .
H16B H 0.623974 0.344914 0.459081 0.063 Uiso 1 1 calc R U . . .
H16C H 0.542234 0.299382 0.491837 0.063 Uiso 1 1 calc R U . . .
C24 C 0.4027(3) 0.9839(4) 0.2863(3) 0.0429(12) Uani 1 1 d . . . . .
H25A H 0.351002 1.000416 0.309795 0.064 Uiso 1 1 calc R U . . .
H25B H 0.400618 0.997069 0.230504 0.064 Uiso 1 1 calc R U . . .
H25C H 0.444929 1.024192 0.309920 0.064 Uiso 1 1 calc R U . . .
C14 C 0.5925(3) 1.0378(3) 0.5232(3) 0.0399(12) Uani 1 1 d . . . . .
H14A H 0.620245 1.032526 0.573045 0.060 Uiso 1 1 calc R U . . .
H14B H 0.545561 0.994363 0.523201 0.060 Uiso 1 1 calc R U . . .
H14C H 0.575356 1.106172 0.514977 0.060 Uiso 1 1 calc R U . . .
C18 C 0.4996(3) 0.4344(3) 0.5991(3) 0.0350(10) Uani 1 1 d . . . . .
H18A H 0.523035 0.402488 0.644752 0.053 Uiso 1 1 calc R U . . .
H18B H 0.454462 0.394812 0.580228 0.053 Uiso 1 1 calc R U . . .
H18C H 0.480585 0.500469 0.613141 0.053 Uiso 1 1 calc R U . . .
C20 C 0.4237(3) 0.3668(3) 0.4005(3) 0.0358(10) Uani 1 1 d . . . . .
H20A H 0.418145 0.338994 0.452676 0.054 Uiso 1 1 calc R U . . .
H20B H 0.471528 0.339134 0.375661 0.054 Uiso 1 1 calc R U . . .
H20C H 0.376261 0.350270 0.369747 0.054 Uiso 1 1 calc R U . . .
C12 C 0.6063(3) 1.0154(3) 0.3772(3) 0.0470(13) Uani 1 1 d . . . . .
H12A H 0.561007 0.969423 0.376036 0.071 Uiso 1 1 calc R U . . .
H12B H 0.643597 0.999308 0.335185 0.071 Uiso 1 1 calc R U . . .
H12C H 0.586714 1.083034 0.370596 0.071 Uiso 1 1 calc R U . . .
C29 C 0.4055(3) 0.9113(4) 0.6461(3) 0.0488(14) Uani 1 1 d . . . . .
H28A H 0.451462 0.946109 0.668536 0.073 Uiso 1 1 calc R U . . .
H28B H 0.356809 0.928917 0.674721 0.073 Uiso 1 1 calc R U . . .
H28C H 0.399413 0.930276 0.591670 0.073 Uiso 1 1 calc R U . . .
C28 C 0.3325(3) 0.7057(5) 0.6089(3) 0.0584(17) Uani 1 1 d . . . . .
H27A H 0.326927 0.724593 0.554319 0.088 Uiso 1 1 calc R U . . .
H27B H 0.283822 0.724088 0.637134 0.088 Uiso 1 1 calc R U . . .
H27C H 0.340550 0.634154 0.612503 0.088 Uiso 1 1 calc R U . . .
C26 C 0.3347(3) 0.7770(5) 0.2631(4) 0.0612(17) Uani 1 1 d . . . . .
H24A H 0.342378 0.705907 0.270548 0.092 Uiso 1 1 calc R U . . .
H24B H 0.329003 0.791200 0.207712 0.092 Uiso 1 1 calc R U . . .
H24C H 0.286303 0.798300 0.290536 0.092 Uiso 1 1 calc R U . . .

loop_
_atom_site_aniso_label
_atom_site_aniso_U_11
_atom_site_aniso_U_22
_atom_site_aniso_U_33
_atom_site_aniso_U_23
_atom_site_aniso_U_13
_atom_site_aniso_U_12
Sc1 0.0138(3) 0.0155(3) 0.0166(3) -0.0019(3) -0.0009(3) -0.0002(2)
P1 0.0203(4) 0.0135(4) 0.0182(4) 0.0028(4) -0.0024(4) -0.0026(3)
P2 0.0218(4) 0.0170(4) 0.0204(5) -0.0036(4) 0.0026(4) -0.0055(4)
Si1 0.0227(5) 0.0359(6) 0.0204(6) -0.0074(5) 0.0010(4) 0.0072(5)
Si2 0.0267(6) 0.0401(7) 0.0276(6) -0.0047(5) -0.0115(5) 0.0071(5)
O1 0.0304(14) 0.0223(13) 0.0196(13) 0.0028(11) 0.0023(11) -0.0106(12)
O2 0.0302(14) 0.0175(13) 0.0332(16) -0.0080(12) 0.0093(13) -0.0045(11)
C6 0.0179(17) 0.0221(18) 0.0142(17) 0.0016(14) -0.0018(14) 0.0005(14)
C1 0.0162(15) 0.0192(17) 0.0146(17) 0.0005(14) -0.0009(13) -0.0002(14)
C2 0.0203(17) 0.0226(19) 0.0200(19) 0.0031(15) 0.0006(15) 0.0023(15)
C23 0.0209(18) 0.026(2) 0.027(2) 0.0016(16) -0.0050(16) 0.0014(16)
C7 0.0179(17) 0.0210(18) 0.0203(19) 0.0028(15) -0.0019(15) -0.0049(15)
C8 0.0234(18) 0.0196(18) 0.026(2) 0.0027(16) -0.0049(16) 0.0006(16)
C10 0.0281(19) 0.0256(19) 0.0195(19) 0.0005(16) -0.0028(16) -0.0035(17)
C27 0.0205(17) 0.0207(18) 0.026(2) -0.0014(15) 0.0012(16) 0.0007(15)
C11 0.0332(19) 0.0132(15) 0.034(2) 0.0066(16) -0.0094(19) -0.0053(14)
C19 0.027(2) 0.030(2) 0.030(2) -0.0036(18) -0.0013(17) -0.0127(17)
C9 0.0218(18) 0.027(2) 0.031(2) 0.0046(16) 0.0005(16) -0.0030(16)
C5 0.0231(18) 0.033(2) 0.0181(19) 0.0110(17) 0.0033(15) 0.0023(17)
C3 0.030(2) 0.027(2) 0.0184(19) -0.0044(16) 0.0033(16) 0.0064(17)
C4 0.028(2) 0.036(2) 0.0170(18) 0.0036(17) 0.0088(16) 0.0113(18)
C17 0.030(2) 0.023(2) 0.034(2) -0.0010(18) -0.0030(18) 0.0006(17)
C13 0.042(2) 0.0157(17) 0.054(3) 0.009(2) -0.005(2) -0.0086(17)
C30 0.039(2) 0.036(2) 0.029(2) -0.0010(19) 0.008(2) 0.009(2)
C15 0.032(2) 0.0157(18) 0.029(2) -0.0009(16) -0.0024(17) -0.0041(16)
C25 0.041(2) 0.043(3) 0.026(2) -0.001(2) -0.0064(19) 0.006(2)
C22 0.0242(18) 0.042(2) 0.043(3) -0.005(2) 0.000(2) -0.0085(18)
C21 0.044(3) 0.042(3) 0.028(2) -0.0001(19) -0.009(2) -0.016(2)
C16 0.056(3) 0.018(2) 0.051(3) -0.004(2) -0.010(2) 0.005(2)
C24 0.045(3) 0.054(3) 0.030(3) 0.011(2) -0.007(2) 0.020(2)
C14 0.037(2) 0.015(2) 0.067(3) -0.001(2) 0.002(2) 0.0050(18)
C18 0.044(3) 0.034(2) 0.027(2) 0.0083(19) -0.002(2) -0.013(2)
C20 0.042(2) 0.031(2) 0.034(2) -0.0093(19) 0.000(2) -0.0161(19)
C12 0.059(3) 0.022(2) 0.060(3) 0.016(2) -0.026(3) -0.002(2)
C29 0.072(4) 0.043(3) 0.031(3) 0.000(2) -0.003(3) 0.036(3)
C28 0.028(2) 0.105(5) 0.043(3) -0.033(3) 0.008(2) -0.006(3)
C26 0.035(3) 0.083(4) 0.066(4) -0.027(3) -0.023(3) 0.007(3)

loop_
_atom_type_symbol
_atom_type_description
_atom_type_scat_dispersion_real
_atom_type_scat_dispersion_imag
_atom_type_scat_source
C C 0.0033 0.0016 'International Tables Vol C Tables 4.2.6.8 and 6.1.1.4'
H H 0.0000 0.0000 'International Tables Vol C Tables 4.2.6.8 and 6.1.1.4'
O O 0.0106 0.0060 'International Tables Vol C Tables 4.2.6.8 and 6.1.1.4'
P P 0.1023 0.0942 'International Tables Vol C Tables 4.2.6.8 and 6.1.1.4'
Sc Sc 0.2519 0.3716 'International Tables Vol C Tables 4.2.6.8 and 6.1.1.4'
Si Si 0.0817 0.0704 'International Tables Vol C Tables 4.2.6.8 and 6.1.1.4'

loop_
_geom_angle_atom_site_label_1
_geom_angle_atom_site_label_2
_geom_angle_atom_site_label_3
_geom_angle
_geom_angle_site_symmetry_1
_geom_angle_site_symmetry_3
_geom_angle_publ_flag
C23 Sc1 C27 110.71(14) . . ?
C23 Sc1 C1 112.60(14) . . ?
C27 Sc1 C1 136.60(13) . . ?
C23 Sc1 P1 103.66(11) . . ?
C27 Sc1 P1 97.90(10) . . ?
C1 Sc1 P1 69.43(9) . . ?
C23 Sc1 P2 110.89(11) . . ?
C27 Sc1 P2 97.02(10) . . ?
C1 Sc1 P2 70.04(9) . . ?
P1 Sc1 P2 134.21(3) . . ?
O1 P1 C11 101.19(17) . . ?
O1 P1 C7 102.61(16) . . ?
C11 P1 C7 111.03(17) . . ?
O1 P1 Sc1 100.70(10) . . ?
C11 P1 Sc1 119.50(12) . . ?
C7 P1 Sc1 117.86(11) . . ?
O2 P2 C19 100.87(17) . . ?
O2 P2 C15 100.35(17) . . ?
C19 P2 C15 112.50(18) . . ?
O2 P2 Sc1 102.72(10) . . ?
C19 P2 Sc1 117.02(14) . . ?
C15 P2 Sc1 119.14(12) . . ?
C27 Si1 C29 109.8(2) . . ?
C27 Si1 C28 112.9(2) . . ?
C29 Si1 C28 108.9(3) . . ?
C27 Si1 C30 113.00(19) . . ?
C29 Si1 C30 106.6(2) . . ?
C28 Si1 C30 105.4(2) . . ?
C23 Si2 C26 111.2(3) . . ?
C23 Si2 C24 112.7(2) . . ?
C26 Si2 C24 105.3(3) . . ?
C23 Si2 C25 113.07(18) . . ?
C26 Si2 C25 106.9(2) . . ?
C24 Si2 C25 107.1(2) . . ?
C6 O1 P1 117.8(2) . . ?
C2 O2 P2 119.7(2) . . ?
C5 C6 C1 125.5(3) . . ?
C5 C6 O1 113.7(3) . . ?
C1 C6 O1 120.8(3) . . ?
C2 C1 C6 112.5(3) . . ?
C2 C1 Sc1 123.8(2) . . ?
C6 C1 Sc1 121.7(3) . . ?
C3 C2 C1 125.1(4) . . ?
C3 C2 O2 113.6(3) . . ?
C1 C2 O2 121.3(3) . . ?
Si2 C23 Sc1 133.2(2) . . ?
Si2 C23 H26A 103.9 . . ?
Sc1 C23 H26A 103.9 . . ?
Si2 C23 H26B 103.9 . . ?
Sc1 C23 H26B 103.9 . . ?
H26A C23 H26B 105.4 . . ?
C10 C7 C9 111.3(3) . . ?
C10 C7 C8 108.1(3) . . ?
C9 C7 C8 108.0(3) . . ?
C10 C7 P1 110.5(3) . . ?
C9 C7 P1 112.5(3) . . ?
C8 C7 P1 106.2(2) . . ?
C7 C8 H8A 109.5 . . ?
C7 C8 H8B 109.5 . . ?
H8A C8 H8B 109.5 . . ?
C7 C8 H8C 109.5 . . ?
H8A C8 H8C 109.5 . . ?
H8B C8 H8C 109.5 . . ?
C7 C10 H10A 109.5 . . ?
C7 C10 H10B 109.5 . . ?
H10A C10 H10B 109.5 . . ?
C7 C10 H10C 109.5 . . ?
H10A C10 H10C 109.5 . . ?
H10B C10 H10C 109.5 . . ?
Si1 C27 Sc1 125.7(2) . . ?
Si1 C27 H30A 105.9 . . ?
Sc1 C27 H30A 105.9 . . ?
Si1 C27 H30B 105.9 . . ?
Sc1 C27 H30B 105.9 . . ?
H30A C27 H30B 106.2 . . ?
C14 C11 C12 109.3(4) . . ?
C14 C11 C13 110.2(4) . . ?
C12 C11 C13 108.2(4) . . ?
C14 C11 P1 107.2(3) . . ?
C12 C11 P1 105.1(3) . . ?
C13 C11 P1 116.6(3) . . ?
C20 C19 C21 109.3(4) . . ?
C20 C19 C22 109.0(3) . . ?
C21 C19 C22 109.1(4) . . ?
C20 C19 P2 115.8(3) . . ?
C21 C19 P2 105.1(3) . . ?
C22 C19 P2 108.4(3) . . ?
C7 C9 H9A 109.5 . . ?
C7 C9 H9B 109.5 . . ?
H9A C9 H9B 109.5 . . ?
C7 C9 H9C 109.5 . . ?
H9A C9 H9C 109.5 . . ?
H9B C9 H9C 109.5 . . ?
C4 C5 C6 118.3(4) . . ?
C4 C5 H5 120.9 . . ?
C6 C5 H5 120.9 . . ?
C4 C3 C2 118.3(4) . . ?
C4 C3 H3 120.8 . . ?
C2 C3 H3 120.8 . . ?
C5 C4 C3 120.2(4) . . ?
C5 C4 H4 119.9 . . ?
C3 C4 H4 119.9 . . ?
C15 C17 H17A 109.5 . . ?
C15 C17 H17B 109.5 . . ?
H17A C17 H17B 109.5 . . ?
C15 C17 H17C 109.5 . . ?
H17A C17 H17C 109.5 . . ?
H17B C17 H17C 109.5 . . ?
C11 C13 H13A 109.5 . . ?
C11 C13 H13B 109.5 . . ?
H13A C13 H13B 109.5 . . ?
C11 C13 H13C 109.5 . . ?
H13A C13 H13C 109.5 . . ?
H13B C13 H13C 109.5 . . ?
Si1 C30 H29A 109.5 . . ?
Si1 C30 H29B 109.5 . . ?
H29A C30 H29B 109.5 . . ?
Si1 C30 H29C 109.5 . . ?
H29A C30 H29C 109.5 . . ?
H29B C30 H29C 109.5 . . ?
C18 C15 C16 110.8(4) . . ?
C18 C15 C17 109.2(3) . . ?
C16 C15 C17 107.2(3) . . ?
C18 C15 P2 110.1(3) . . ?
C16 C15 P2 113.8(3) . . ?
C17 C15 P2 105.4(3) . . ?
Si2 C25 H23A 109.5 . . ?
Si2 C25 H23B 109.5 . . ?
H23A C25 H23B 109.5 . . ?
Si2 C25 H23C 109.5 . . ?
H23A C25 H23C 109.5 . . ?
H23B C25 H23C 109.5 . . ?
C19 C22 H22A 109.5 . . ?
C19 C22 H22B 109.5 . . ?
H22A C22 H22B 109.5 . . ?
C19 C22 H22C 109.5 . . ?
H22A C22 H22C 109.5 . . ?
H22B C22 H22C 109.5 . . ?
C19 C21 H21A 109.5 . . ?
C19 C21 H21B 109.5 . . ?
H21A C21 H21B 109.5 . . ?
C19 C21 H21C 109.5 . . ?
H21A C21 H21C 109.5 . . ?
H21B C21 H21C 109.5 . . ?
C15 C16 H16A 109.5 . . ?
C15 C16 H16B 109.5 . . ?
H16A C16 H16B 109.5 . . ?
C15 C16 H16C 109.5 . . ?
H16A C16 H16C 109.5 . . ?
H16B C16 H16C 109.5 . . ?
Si2 C24 H25A 109.5 . . ?
Si2 C24 H25B 109.5 . . ?
H25A C24 H25B 109.5 . . ?
Si2 C24 H25C 109.5 . . ?
H25A C24 H25C 109.5 . . ?
H25B C24 H25C 109.5 . . ?
C11 C14 H14A 109.5 . . ?
C11 C14 H14B 109.5 . . ?
H14A C14 H14B 109.5 . . ?
C11 C14 H14C 109.5 . . ?
H14A C14 H14C 109.5 . . ?
H14B C14 H14C 109.5 . . ?
C15 C18 H18A 109.5 . . ?
C15 C18 H18B 109.5 . . ?
H18A C18 H18B 109.5 . . ?
C15 C18 H18C 109.5 . . ?
H18A C18 H18C 109.5 . . ?
H18B C18 H18C 109.5 . . ?
C19 C20 H20A 109.5 . . ?
C19 C20 H20B 109.5 . . ?
H20A C20 H20B 109.5 . . ?
C19 C20 H20C 109.5 . . ?
H20A C20 H20C 109.5 . . ?
H20B C20 H20C 109.5 . . ?
C11 C12 H12A 109.5 . . ?
C11 C12 H12B 109.5 . . ?
H12A C12 H12B 109.5 . . ?
C11 C12 H12C 109.5 . . ?
H12A C12 H12C 109.5 . . ?
H12B C12 H12C 109.5 . . ?
Si1 C29 H28A 109.5 . . ?
Si1 C29 H28B 109.5 . . ?
H28A C29 H28B 109.5 . . ?
Si1 C29 H28C 109.5 . . ?
H28A C29 H28C 109.5 . . ?
H28B C29 H28C 109.5 . . ?
Si1 C28 H27A 109.5 . . ?
Si1 C28 H27B 109.5 . . ?
H27A C28 H27B 109.5 . . ?
Si1 C28 H27C 109.5 . . ?
H27A C28 H27C 109.5 . . ?
H27B C28 H27C 109.5 . . ?
Si2 C26 H24A 109.5 . . ?
Si2 C26 H24B 109.5 . . ?
H24A C26 H24B 109.5 . . ?
Si2 C26 H24C 109.5 . . ?
H24A C26 H24C 109.5 . . ?
H24B C26 H24C 109.5 . . ?

loop_
_geom_bond_atom_site_label_1
_geom_bond_atom_site_label_2
_geom_bond_distance
_geom_bond_site_symmetry_2
_geom_bond_publ_flag
Sc1 C23 2.221(4) . ?
Sc1 C27 2.248(4) . ?
Sc1 C1 2.320(4) . ?
Sc1 P1 2.7579(10) . ?
Sc1 P2 2.7840(11) . ?
P1 O1 1.643(3) . ?
P1 C11 1.863(4) . ?
P1 C7 1.864(4) . ?
P2 O2 1.637(3) . ?
P2 C19 1.863(4) . ?
P2 C15 1.866(4) . ?
Si1 C27 1.836(4) . ?
Si1 C29 1.869(5) . ?
Si1 C28 1.873(5) . ?
Si1 C30 1.873(5) . ?
Si2 C23 1.862(4) . ?
Si2 C26 1.876(5) . ?
Si2 C24 1.881(5) . ?
Si2 C25 1.882(5) . ?
O1 C6 1.414(4) . ?
O2 C2 1.400(5) . ?
C6 C5 1.388(5) . ?
C6 C1 1.394(5) . ?
C1 C2 1.394(5) . ?
C2 C3 1.393(5) . ?
C23 H26A 0.9700 . ?
C23 H26B 0.9700 . ?
C7 C10 1.529(5) . ?
C7 C9 1.535(5) . ?
C7 C8 1.539(5) . ?
C8 H8A 0.9600 . ?
C8 H8B 0.9600 . ?
C8 H8C 0.9600 . ?
C10 H10A 0.9600 . ?
C10 H10B 0.9600 . ?
C10 H10C 0.9600 . ?
C27 H30A 0.9700 . ?
C27 H30B 0.9700 . ?
C11 C14 1.528(6) . ?
C11 C12 1.531(6) . ?
C11 C13 1.536(5) . ?
C19 C20 1.526(6) . ?
C19 C21 1.529(6) . ?
C19 C22 1.532(6) . ?
C9 H9A 0.9600 . ?
C9 H9B 0.9600 . ?
C9 H9C 0.9600 . ?
C5 C4 1.379(6) . ?
C5 H5 0.9300 . ?
C3 C4 1.383(6) . ?
C3 H3 0.9300 . ?
C4 H4 0.9300 . ?
C17 C15 1.539(5) . ?
C17 H17A 0.9600 . ?
C17 H17B 0.9600 . ?
C17 H17C 0.9600 . ?
C13 H13A 0.9600 . ?
C13 H13B 0.9600 . ?
C13 H13C 0.9600 . ?
C30 H29A 0.9600 . ?
C30 H29B 0.9600 . ?
C30 H29C 0.9600 . ?
C15 C18 1.524(6) . ?
C15 C16 1.538(6) . ?
C25 H23A 0.9600 . ?
C25 H23B 0.9600 . ?
C25 H23C 0.9600 . ?
C22 H22A 0.9600 . ?
C22 H22B 0.9600 . ?
C22 H22C 0.9600 . ?
C21 H21A 0.9600 . ?
C21 H21B 0.9600 . ?
C21 H21C 0.9600 . ?
C16 H16A 0.9600 . ?
C16 H16B 0.9600 . ?
C16 H16C 0.9600 . ?
C24 H25A 0.9600 . ?
C24 H25B 0.9600 . ?
C24 H25C 0.9600 . ?
C14 H14A 0.9600 . ?
C14 H14B 0.9600 . ?
C14 H14C 0.9600 . ?
C18 H18A 0.9600 . ?
C18 H18B 0.9600 . ?
C18 H18C 0.9600 . ?
C20 H20A 0.9600 . ?
C20 H20B 0.9600 . ?
C20 H20C 0.9600 . ?
C12 H12A 0.9600 . ?
C12 H12B 0.9600 . ?
C12 H12C 0.9600 . ?
C29 H28A 0.9600 . ?
C29 H28B 0.9600 . ?
C29 H28C 0.9600 . ?
C28 H27A 0.9600 . ?
C28 H27B 0.9600 . ?
C28 H27C 0.9600 . ?
C26 H24A 0.9600 . ?
C26 H24B 0.9600 . ?
C26 H24C 0.9600 . ?
